data_4331039
loop_
_publ_author_name
'Mark Irwin'
'Laurence R. Doyle'
'Tobias Kr\"amer'
'Radovan Herchel'
'John E. McGrady'
'Jose M. Goicoechea'

_publ_contact_author
;
 Dr. J. M. Goicoechea           
 Chemistry Research Laboratory
 University of Oxford
 Mansfield Road
 Oxford
 OX1 3TA
 UK
;
_publ_contact_author_email jose.goicoechea@chem.ox.ac.uk
_publ_contact_author_fax '+44 1865 272690'
_publ_contact_author_phone '+44 1865 275961'
_publ_section_title
;
 A Homologous Series of First-Row Transition-Metal Complexes of
 2,2'-Bipyridine and their Ligand Radical Derivatives: Trends in
 Structure, Magnetism, and Bonding
;
_journal_name_full 'Inorganic Chemistry'
_journal_page_first 12301
_journal_page_last 12312
_journal_paper_doi 10.1021/ic301587f
_journal_volume 51
_journal_year 2012
_chemical_formula_moiety 'C28 H30 Mn N2'
_chemical_formula_sum 'C28 H30 Mn N2'
_chemical_formula_weight 449.48
_chemical_name_systematic
; 
Mn(2,2'-bipy)(mes)2
;
_space_group_IT_number 14
_symmetry_cell_setting monoclinic
_symmetry_space_group_name_Hall '-P 2ybc'
_symmetry_space_group_name_H-M 'P 1 21/c 1'
_atom_sites_solution_hydrogens geom
_atom_sites_solution_primary direct
_atom_sites_solution_secondary difmap
_audit_creation_method SHELXL-97
_cell_angle_alpha 90.00
_cell_angle_beta 102.445(2)
_cell_angle_gamma 90.00
_cell_formula_units_Z 4
_cell_length_a 12.0845(5)
_cell_length_b 13.8358(6)
_cell_length_c 14.8944(6)
_cell_measurement_reflns_used 29002
_cell_measurement_temperature 150(2)
_cell_measurement_theta_max 26.733
_cell_measurement_theta_min 5.097
_cell_volume 2431.81(18)
_computing_cell_refinement
;
KappaCCD software "DENZO" (Otwinowski & Minor, 1996)
;
_computing_data_collection
;
KappaCCD software "Collect" (Nonius, 2000)
;
_computing_data_reduction
;
KappaCCD software "DENZO" (Otwinowski & Minor, 1996)
;
_computing_molecular_graphics 'WinGX (Farrugia, 2005)'
_computing_publication_material 'XCIF (Sheldrick, 2001)'
_computing_structure_refinement 'SHELXL-97 (Sheldrick, 1997)'
_computing_structure_solution 'SHELXS-97 (Sheldrick, 1990)'
_diffrn_ambient_temperature 150(2)
_diffrn_measured_fraction_theta_full 0.981
_diffrn_measured_fraction_theta_max 0.981
_diffrn_measurement_device_type 'Nonius KappaCCD'
_diffrn_measurement_method 'omega scans'
_diffrn_radiation_monochromator graphite
_diffrn_radiation_source 'fine-focus sealed tube'
_diffrn_radiation_type MoK\a
_diffrn_radiation_wavelength 0.71073
_diffrn_reflns_av_R_equivalents 0.0513
_diffrn_reflns_av_sigmaI/netI 0.0692
_diffrn_reflns_limit_h_max 14
_diffrn_reflns_limit_h_min -14
_diffrn_reflns_limit_k_max 16
_diffrn_reflns_limit_k_min -16
_diffrn_reflns_limit_l_max 17
_diffrn_reflns_limit_l_min -17
_diffrn_reflns_number 7742
_diffrn_reflns_theta_full 25.00
_diffrn_reflns_theta_max 25.00
_diffrn_reflns_theta_min 5.92
_exptl_absorpt_coefficient_mu 0.559
_exptl_absorpt_correction_T_max 0.9726
_exptl_absorpt_correction_T_min 0.7674
_exptl_absorpt_correction_type multi-scan
_exptl_absorpt_process_details 'DENZO/SCALEPACK (Otwinowski & Minor, 1997)'
_exptl_crystal_colour brown
_exptl_crystal_density_diffrn 1.228
_exptl_crystal_description plate
_exptl_crystal_F_000 948
_exptl_crystal_size_max 0.50
_exptl_crystal_size_mid 0.50
_exptl_crystal_size_min 0.05
_refine_diff_density_max 0.266
_refine_diff_density_min -0.412
_refine_diff_density_rms 0.053
_refine_ls_extinction_method none
_refine_ls_goodness_of_fit_ref 1.032
_refine_ls_hydrogen_treatment constr
_refine_ls_matrix_type full
_refine_ls_number_parameters 280
_refine_ls_number_reflns 4207
_refine_ls_number_restraints 0
_refine_ls_restrained_S_all 1.032
_refine_ls_R_factor_all 0.0740
_refine_ls_R_factor_gt 0.0516
_refine_ls_shift/su_max 0.000
_refine_ls_shift/su_mean 0.000
_refine_ls_structure_factor_coef Fsqd
_refine_ls_weighting_details 'calc w=1/[\s^2^(Fo^2^)+(0.0731P)^2^+0.9199P] where P=(Fo^2^+2Fc^2^)/3'
_refine_ls_weighting_scheme calc
_refine_ls_wR_factor_gt 0.1320
_refine_ls_wR_factor_ref 0.1434
_reflns_number_gt 3208
_reflns_number_total 4207
_reflns_threshold_expression >2\s(I)
_cod_data_source_file ic301587f_si_002_2.cif
_cod_data_source_block 2
_cod_database_code 4331039

loop_
_symmetry_equiv_pos_as_xyz
'x, y, z'
'-x, y+1/2, -z+1/2'
'-x, -y, -z'
'x, -y-1/2, z-1/2'

loop_
_atom_site_label
_atom_site_type_symbol
_atom_site_fract_x
_atom_site_fract_y
_atom_site_fract_z
_atom_site_U_iso_or_equiv
_atom_site_adp_type
_atom_site_occupancy
_atom_site_symmetry_multiplicity
_atom_site_calc_flag
_atom_site_refinement_flags
Mn1 Mn 0.33862(4) 0.13259(3) 0.19729(3) 0.04003(18) Uani 1 1 d .
N1 N 0.29266(19) 0.28275(17) 0.14973(17) 0.0388(5) Uani 1 1 d .
N2 N 0.2613(2) 0.12291(17) 0.04839(17) 0.0427(6) Uani 1 1 d .
C1 C 0.3200(3) 0.3610(2) 0.2030(2) 0.0463(7) Uani 1 1 d .
H1 H 0.3448 0.3523 0.2675 0.056 Uiso 1 1 calc R
C2 C 0.3136(3) 0.4540(2) 0.1681(2) 0.0493(7) Uani 1 1 d .
H2 H 0.3315 0.5080 0.2079 0.059 Uiso 1 1 calc R
C3 C 0.2807(3) 0.4664(2) 0.0746(2) 0.0475(7) Uani 1 1 d .
H3 H 0.2769 0.5294 0.0489 0.057 Uiso 1 1 calc R
C4 C 0.2533(2) 0.3870(2) 0.0183(2) 0.0425(7) Uani 1 1 d .
H4 H 0.2310 0.3945 -0.0465 0.051 Uiso 1 1 calc R
C5 C 0.2591(2) 0.2957(2) 0.0581(2) 0.0372(6) Uani 1 1 d .
C6 C 0.2284(2) 0.2063(2) 0.00389(19) 0.0368(6) Uani 1 1 d .
C7 C 0.1669(3) 0.2074(2) -0.0864(2) 0.0487(7) Uani 1 1 d .
H7 H 0.1446 0.2671 -0.1165 0.058 Uiso 1 1 calc R
C8 C 0.1384(3) 0.1213(3) -0.1320(2) 0.0562(8) Uani 1 1 d .
H8 H 0.0959 0.1208 -0.1936 0.067 Uiso 1 1 calc R
C9 C 0.1726(3) 0.0356(3) -0.0867(3) 0.0584(9) Uani 1 1 d .
H9 H 0.1545 -0.0248 -0.1168 0.070 Uiso 1 1 calc R
C10 C 0.2334(3) 0.0392(2) 0.0031(2) 0.0534(8) Uani 1 1 d .
H10 H 0.2566 -0.0197 0.0341 0.064 Uiso 1 1 calc R
C11 C 0.5150(3) 0.1618(2) 0.2482(2) 0.0420(7) Uani 1 1 d .
C12 C 0.5985(3) 0.1601(2) 0.1940(2) 0.0447(7) Uani 1 1 d .
C13 C 0.7085(3) 0.1935(2) 0.2287(3) 0.0507(8) Uani 1 1 d .
H13 H 0.7621 0.1908 0.1906 0.061 Uiso 1 1 calc R
C14 C 0.7420(3) 0.2304(2) 0.3167(2) 0.0517(8) Uani 1 1 d .
C15 C 0.6625(3) 0.2303(2) 0.3719(2) 0.0519(8) Uani 1 1 d .
H15 H 0.6837 0.2538 0.4331 0.062 Uiso 1 1 calc R
C16 C 0.5522(3) 0.1964(2) 0.3391(2) 0.0459(7) Uani 1 1 d .
C17 C 0.5684(3) 0.1190(3) 0.0985(2) 0.0586(9) Uani 1 1 d .
H17A H 0.4887 0.0990 0.0847 0.088 Uiso 0.50 1 calc PR
H17B H 0.6166 0.0630 0.0943 0.088 Uiso 0.50 1 calc PR
H17C H 0.5801 0.1683 0.0542 0.088 Uiso 0.50 1 calc PR
H17D H 0.6349 0.1212 0.0708 0.088 Uiso 0.50 1 calc PR
H17E H 0.5070 0.1572 0.0611 0.088 Uiso 0.50 1 calc PR
H17F H 0.5435 0.0519 0.1013 0.088 Uiso 0.50 1 calc PR
C18 C 0.8601(3) 0.2710(3) 0.3513(3) 0.0684(10) Uani 1 1 d .
H18A H 0.8679 0.2934 0.4148 0.103 Uiso 0.50 1 calc PR
H18B H 0.8723 0.3253 0.3123 0.103 Uiso 0.50 1 calc PR
H18C H 0.9163 0.2205 0.3492 0.103 Uiso 0.50 1 calc PR
H18D H 0.9031 0.2661 0.3027 0.103 Uiso 0.50 1 calc PR
H18E H 0.8987 0.2342 0.4052 0.103 Uiso 0.50 1 calc PR
H18F H 0.8546 0.3390 0.3683 0.103 Uiso 0.50 1 calc PR
C19 C 0.4722(3) 0.1981(3) 0.4047(2) 0.0599(9) Uani 1 1 d .
H19A H 0.3982 0.1727 0.3735 0.090 Uiso 0.50 1 calc PR
H19B H 0.4635 0.2648 0.4244 0.090 Uiso 0.50 1 calc PR
H19C H 0.5032 0.1581 0.4585 0.090 Uiso 0.50 1 calc PR
H19D H 0.5117 0.2243 0.4641 0.090 Uiso 0.50 1 calc PR
H19E H 0.4464 0.1323 0.4132 0.090 Uiso 0.50 1 calc PR
H19F H 0.4067 0.2390 0.3792 0.090 Uiso 0.50 1 calc PR
C21 C 0.2298(2) 0.0480(2) 0.2629(2) 0.0406(6) Uani 1 1 d .
C22 C 0.2731(2) -0.0324(2) 0.3188(2) 0.0415(7) Uani 1 1 d .
C23 C 0.2059(3) -0.0843(2) 0.3670(2) 0.0445(7) Uani 1 1 d .
H23 H 0.2375 -0.1382 0.4031 0.053 Uiso 1 1 calc R
C24 C 0.0933(3) -0.0591(2) 0.3634(2) 0.0453(7) Uani 1 1 d .
C25 C 0.0485(3) 0.0178(2) 0.3081(2) 0.0438(7) Uani 1 1 d .
H25 H -0.0282 0.0360 0.3044 0.053 Uiso 1 1 calc R
C26 C 0.1140(2) 0.0694(2) 0.25723(19) 0.0406(6) Uani 1 1 d .
C27 C 0.3952(3) -0.0642(2) 0.3275(3) 0.0525(8) Uani 1 1 d .
H27A H 0.4323 -0.0217 0.2903 0.079 Uiso 0.50 1 calc PR
H27B H 0.3968 -0.1309 0.3058 0.079 Uiso 0.50 1 calc PR
H27C H 0.4352 -0.0603 0.3920 0.079 Uiso 0.50 1 calc PR
H27D H 0.4106 -0.1202 0.3685 0.079 Uiso 0.50 1 calc PR
H27E H 0.4460 -0.0111 0.3529 0.079 Uiso 0.50 1 calc PR
H27F H 0.4076 -0.0817 0.2667 0.079 Uiso 0.50 1 calc PR
C28 C 0.0234(3) -0.1133(3) 0.4207(3) 0.0573(9) Uani 1 1 d .
H28A H 0.0693 -0.1650 0.4551 0.086 Uiso 0.50 1 calc PR
H28B H -0.0436 -0.1413 0.3800 0.086 Uiso 0.50 1 calc PR
H28C H -0.0006 -0.0684 0.4638 0.086 Uiso 0.50 1 calc PR
H28D H -0.0525 -0.0848 0.4108 0.086 Uiso 0.50 1 calc PR
H28E H 0.0603 -0.1085 0.4859 0.086 Uiso 0.50 1 calc PR
H28F H 0.0173 -0.1814 0.4022 0.086 Uiso 0.50 1 calc PR
C29 C 0.0590(3) 0.1498(2) 0.1949(2) 0.0506(8) Uani 1 1 d .
H29A H -0.0207 0.1556 0.1986 0.076 Uiso 0.50 1 calc PR
H29B H 0.0637 0.1353 0.1314 0.076 Uiso 0.50 1 calc PR
H29C H 0.0983 0.2108 0.2142 0.076 Uiso 0.50 1 calc PR
H29D H 0.1149 0.1789 0.1642 0.076 Uiso 0.50 1 calc PR
H29E H 0.0304 0.1991 0.2314 0.076 Uiso 0.50 1 calc PR
H29F H -0.0041 0.1237 0.1486 0.076 Uiso 0.50 1 calc PR

loop_
_atom_site_aniso_label
_atom_site_aniso_U_11
_atom_site_aniso_U_22
_atom_site_aniso_U_33
_atom_site_aniso_U_23
_atom_site_aniso_U_13
_atom_site_aniso_U_12
Mn1 0.0411(3) 0.0334(3) 0.0461(3) 0.00231(19) 0.0107(2) -0.00084(18)
N1 0.0394(12) 0.0307(12) 0.0461(14) -0.0017(10) 0.0088(11) -0.0011(9)
N2 0.0467(13) 0.0318(13) 0.0500(14) -0.0040(10) 0.0113(11) 0.0011(10)
C1 0.0526(17) 0.0407(16) 0.0444(16) -0.0061(13) 0.0078(14) -0.0020(13)
C2 0.0536(17) 0.0323(16) 0.061(2) -0.0087(14) 0.0096(15) -0.0040(13)
C3 0.0508(17) 0.0321(15) 0.059(2) 0.0051(13) 0.0111(15) -0.0010(13)
C4 0.0448(16) 0.0344(15) 0.0490(17) 0.0037(12) 0.0118(13) 0.0025(12)
C5 0.0318(13) 0.0359(15) 0.0436(16) -0.0003(12) 0.0074(12) 0.0009(11)
C6 0.0352(13) 0.0327(15) 0.0430(16) -0.0041(11) 0.0099(12) 0.0000(11)
C7 0.0479(17) 0.0452(18) 0.0506(18) -0.0016(14) 0.0051(14) 0.0036(14)
C8 0.0544(19) 0.058(2) 0.0509(19) -0.0124(16) 0.0006(15) 0.0000(16)
C9 0.062(2) 0.0448(19) 0.064(2) -0.0194(16) 0.0046(17) -0.0032(16)
C10 0.0591(19) 0.0334(16) 0.067(2) -0.0074(14) 0.0109(17) -0.0007(14)
C11 0.0457(16) 0.0310(14) 0.0505(17) 0.0080(12) 0.0128(14) 0.0043(12)
C12 0.0449(16) 0.0361(15) 0.0549(18) 0.0125(13) 0.0145(14) 0.0053(13)
C13 0.0436(16) 0.0421(17) 0.070(2) 0.0180(15) 0.0209(16) 0.0081(13)
C14 0.0414(16) 0.0423(17) 0.069(2) 0.0128(16) 0.0067(16) 0.0002(13)
C15 0.0491(17) 0.0430(17) 0.061(2) 0.0038(15) 0.0057(15) -0.0005(14)
C16 0.0435(16) 0.0374(16) 0.0579(19) 0.0069(13) 0.0134(14) -0.0002(13)
C17 0.0565(19) 0.068(2) 0.055(2) 0.0107(17) 0.0198(16) 0.0082(17)
C18 0.0434(18) 0.072(2) 0.087(3) 0.012(2) 0.0073(18) -0.0097(17)
C19 0.0531(19) 0.073(2) 0.056(2) -0.0106(17) 0.0166(16) -0.0056(17)
C21 0.0426(15) 0.0359(15) 0.0425(15) -0.0042(12) 0.0071(12) -0.0014(12)
C22 0.0468(16) 0.0307(14) 0.0474(16) -0.0029(12) 0.0108(13) -0.0009(12)
C23 0.0549(17) 0.0307(15) 0.0482(17) -0.0006(12) 0.0117(14) -0.0041(13)
C24 0.0535(17) 0.0380(16) 0.0467(16) -0.0080(13) 0.0158(14) -0.0133(13)
C25 0.0412(15) 0.0410(16) 0.0504(17) -0.0070(13) 0.0125(13) -0.0067(13)
C26 0.0413(15) 0.0375(15) 0.0414(15) -0.0039(12) 0.0053(13) -0.0035(12)
C27 0.0484(17) 0.0406(17) 0.069(2) 0.0070(15) 0.0141(16) 0.0038(14)
C28 0.065(2) 0.0457(19) 0.068(2) -0.0028(16) 0.0296(18) -0.0136(16)
C29 0.0414(16) 0.0523(19) 0.0571(19) 0.0052(15) 0.0081(15) 0.0028(14)

loop_
_atom_type_symbol
_atom_type_description
_atom_type_scat_dispersion_real
_atom_type_scat_dispersion_imag
_atom_type_scat_source
C C 0.0033 0.0016 'International Tables Vol C Tables 4.2.6.8 and 6.1.1.4'
H H 0.0000 0.0000 'International Tables Vol C Tables 4.2.6.8 and 6.1.1.4'
N N 0.0061 0.0033 'International Tables Vol C Tables 4.2.6.8 and 6.1.1.4'
Mn Mn 0.3368 0.7283 'International Tables Vol C Tables 4.2.6.8 and 6.1.1.4'

loop_
_geom_angle_atom_site_label_1
_geom_angle_atom_site_label_2
_geom_angle_atom_site_label_3
_geom_angle
C11 Mn1 C21 127.02(11)
C11 Mn1 N2 122.58(10)
C21 Mn1 N2 104.78(10)
C11 Mn1 N1 95.62(10)
C21 Mn1 N1 121.22(10)
N2 Mn1 N1 73.48(9)
C1 N1 C5 118.2(2)
C1 N1 Mn1 123.6(2)
C5 N1 Mn1 116.49(18)
C10 N2 C6 118.3(3)
C10 N2 Mn1 124.0(2)
C6 N2 Mn1 117.15(18)
N1 C1 C2 122.8(3)
N1 C1 H1 118.6
C2 C1 H1 118.6
C3 C2 C1 118.5(3)
C3 C2 H2 120.7
C1 C2 H2 120.7
C2 C3 C4 119.8(3)
C2 C3 H3 120.1
C4 C3 H3 120.1
C3 C4 C5 118.7(3)
C3 C4 H4 120.6
C5 C4 H4 120.6
N1 C5 C4 121.9(3)
N1 C5 C6 115.2(2)
C4 C5 C6 122.9(3)
N2 C6 C7 121.7(3)
N2 C6 C5 115.8(2)
C7 C6 C5 122.5(3)
C8 C7 C6 119.5(3)
C8 C7 H7 120.3
C6 C7 H7 120.3
C7 C8 C9 119.0(3)
C7 C8 H8 120.5
C9 C8 H8 120.5
C10 C9 C8 118.8(3)
C10 C9 H9 120.6
C8 C9 H9 120.6
N2 C10 C9 122.7(3)
N2 C10 H10 118.6
C9 C10 H10 118.6
C16 C11 C12 115.5(3)
C16 C11 Mn1 119.3(2)
C12 C11 Mn1 124.8(2)
C13 C12 C11 121.3(3)
C13 C12 C17 119.6(3)
C11 C12 C17 119.1(3)
C14 C13 C12 122.3(3)
C14 C13 H13 118.9
C12 C13 H13 118.9
C13 C14 C15 117.4(3)
C13 C14 C18 121.4(3)
C15 C14 C18 121.2(3)
C14 C15 C16 121.4(3)
C14 C15 H15 119.3
C16 C15 H15 119.3
C15 C16 C11 122.0(3)
C15 C16 C19 117.5(3)
C11 C16 C19 120.4(3)
C12 C17 H17A 109.5
C12 C17 H17B 109.5
H17A C17 H17B 109.5
C12 C17 H17C 109.5
H17A C17 H17C 109.5
H17B C17 H17C 109.5
C12 C17 H17D 109.5
H17A C17 H17D 141.1
H17B C17 H17D 56.3
H17C C17 H17D 56.3
C12 C17 H17E 109.5
H17A C17 H17E 56.3
H17B C17 H17E 141.1
H17C C17 H17E 56.3
H17D C17 H17E 109.5
C12 C17 H17F 109.5
H17A C17 H17F 56.3
H17B C17 H17F 56.3
H17C C17 H17F 141.1
H17D C17 H17F 109.5
H17E C17 H17F 109.5
C14 C18 H18A 109.5
C14 C18 H18B 109.5
H18A C18 H18B 109.5
C14 C18 H18C 109.5
H18A C18 H18C 109.5
H18B C18 H18C 109.5
C14 C18 H18D 109.5
H18A C18 H18D 141.1
H18B C18 H18D 56.3
H18C C18 H18D 56.3
C14 C18 H18E 109.5
H18A C18 H18E 56.3
H18B C18 H18E 141.1
H18C C18 H18E 56.3
H18D C18 H18E 109.5
C14 C18 H18F 109.5
H18A C18 H18F 56.3
H18B C18 H18F 56.3
H18C C18 H18F 141.1
H18D C18 H18F 109.5
H18E C18 H18F 109.5
C16 C19 H19A 109.5
C16 C19 H19B 109.5
H19A C19 H19B 109.5
C16 C19 H19C 109.5
H19A C19 H19C 109.5
H19B C19 H19C 109.5
C16 C19 H19D 109.5
H19A C19 H19D 141.1
H19B C19 H19D 56.3
H19C C19 H19D 56.3
C16 C19 H19E 109.5
H19A C19 H19E 56.3
H19B C19 H19E 141.1
H19C C19 H19E 56.3
H19D C19 H19E 109.5
C16 C19 H19F 109.5
H19A C19 H19F 56.3
H19B C19 H19F 56.3
H19C C19 H19F 141.1
H19D C19 H19F 109.5
H19E C19 H19F 109.5
C26 C21 C22 115.7(3)
C26 C21 Mn1 123.6(2)
C22 C21 Mn1 120.6(2)
C23 C22 C21 121.6(3)
C23 C22 C27 118.1(3)
C21 C22 C27 120.3(3)
C22 C23 C24 121.6(3)
C22 C23 H23 119.2
C24 C23 H23 119.2
C25 C24 C23 118.0(3)
C25 C24 C28 121.3(3)
C23 C24 C28 120.7(3)
C24 C25 C26 121.3(3)
C24 C25 H25 119.4
C26 C25 H25 119.4
C25 C26 C21 121.8(3)
C25 C26 C29 118.9(3)
C21 C26 C29 119.3(3)
C22 C27 H27A 109.5
C22 C27 H27B 109.5
H27A C27 H27B 109.5
C22 C27 H27C 109.5
H27A C27 H27C 109.5
H27B C27 H27C 109.5
C22 C27 H27D 109.5
H27A C27 H27D 141.1
H27B C27 H27D 56.3
H27C C27 H27D 56.3
C22 C27 H27E 109.5
H27A C27 H27E 56.3
H27B C27 H27E 141.1
H27C C27 H27E 56.3
H27D C27 H27E 109.5
C22 C27 H27F 109.5
H27A C27 H27F 56.3
H27B C27 H27F 56.3
H27C C27 H27F 141.1
H27D C27 H27F 109.5
H27E C27 H27F 109.5
C24 C28 H28A 109.5
C24 C28 H28B 109.5
H28A C28 H28B 109.5
C24 C28 H28C 109.5
H28A C28 H28C 109.5
H28B C28 H28C 109.5
C24 C28 H28D 109.5
H28A C28 H28D 141.1
H28B C28 H28D 56.3
H28C C28 H28D 56.3
C24 C28 H28E 109.5
H28A C28 H28E 56.3
H28B C28 H28E 141.1
H28C C28 H28E 56.3
H28D C28 H28E 109.5
C24 C28 H28F 109.5
H28A C28 H28F 56.3
H28B C28 H28F 56.3
H28C C28 H28F 141.1
H28D C28 H28F 109.5
H28E C28 H28F 109.5
C26 C29 H29A 109.5
C26 C29 H29B 109.5
H29A C29 H29B 109.5
C26 C29 H29C 109.5
H29A C29 H29C 109.5
H29B C29 H29C 109.5
C26 C29 H29D 109.5
H29A C29 H29D 141.1
H29B C29 H29D 56.3
H29C C29 H29D 56.3
C26 C29 H29E 109.5
H29A C29 H29E 56.3
H29B C29 H29E 141.1
H29C C29 H29E 56.3
H29D C29 H29E 109.5
C26 C29 H29F 109.5
H29A C29 H29F 56.3
H29B C29 H29F 56.3
H29C C29 H29F 141.1
H29D C29 H29F 109.5
H29E C29 H29F 109.5

loop_
_geom_bond_atom_site_label_1
_geom_bond_atom_site_label_2
_geom_bond_distance
Mn1 C11 2.141(3)
Mn1 C21 2.147(3)
Mn1 N2 2.217(3)
Mn1 N1 2.226(2)
N1 C1 1.341(4)
N1 C5 1.350(4)
N2 C10 1.346(4)
N2 C6 1.347(4)
C1 C2 1.383(4)
C1 H1 0.9500
C2 C3 1.373(5)
C2 H2 0.9500
C3 C4 1.379(4)
C3 H3 0.9500
C4 C5 1.390(4)
C4 H4 0.9500
C5 C6 1.480(4)
C6 C7 1.389(4)
C7 C8 1.379(5)
C7 H7 0.9500
C8 C9 1.383(5)
C8 H8 0.9500
C9 C10 1.382(5)
C9 H9 0.9500
C10 H10 0.9500
C11 C16 1.414(5)
C11 C12 1.422(4)
C12 C13 1.396(5)
C12 C17 1.502(5)
C13 C14 1.383(5)
C13 H13 0.9500
C14 C15 1.392(5)
C14 C18 1.517(5)
C15 C16 1.398(5)
C15 H15 0.9500
C16 C19 1.516(4)
C17 H17A 0.9800
C17 H17B 0.9800
C17 H17C 0.9800
C17 H17D 0.9800
C17 H17E 0.9800
C17 H17F 0.9800
C18 H18A 0.9800
C18 H18B 0.9800
C18 H18C 0.9800
C18 H18D 0.9800
C18 H18E 0.9800
C18 H18F 0.9800
C19 H19A 0.9800
C19 H19B 0.9800
C19 H19C 0.9800
C19 H19D 0.9800
C19 H19E 0.9800
C19 H19F 0.9800
C21 C26 1.416(4)
C21 C22 1.420(4)
C22 C23 1.393(4)
C22 C27 1.517(4)
C23 C24 1.394(4)
C23 H23 0.9500
C24 C25 1.382(4)
C24 C28 1.522(4)
C25 C26 1.403(4)
C25 H25 0.9500
C26 C29 1.508(4)
C27 H27A 0.9800
C27 H27B 0.9800
C27 H27C 0.9800
C27 H27D 0.9800
C27 H27E 0.9800
C27 H27F 0.9800
C28 H28A 0.9800
C28 H28B 0.9800
C28 H28C 0.9800
C28 H28D 0.9800
C28 H28E 0.9800
C28 H28F 0.9800
C29 H29A 0.9800
C29 H29B 0.9800
C29 H29C 0.9800
C29 H29D 0.9800
C29 H29E 0.9800
C29 H29F 0.9800
